data_2002141
loop_
_publ_author_name
'Rettich, R'
'Mueller-Buschbaum, Hk'

_publ_section_title
;
Ein (Ba (Ca, Mn) O6)-Geruest mit eingelagerten V-O-V-Gruppen in der
Kristallstruktur von Ba (Ca0.6 Mn0.4) V2 O7.
;
_journal_name_full
;
Zeitschrift fuer Naturforschung, Teil B. Anorganische Chemie,
Organische Chemie (42,1987-)
;
_journal_page_first 785
_journal_page_last 789
_journal_volume 52
_journal_year 1997
_chemical_formula_analytical 'Ba1.1 Ca.7 Mn.5 V2 O7'
_chemical_formula_structural 'Ba (Ca.6 Mn.4) (V2 O7)'
_chemical_formula_sum 'Ba Ca0.6 Mn0.4 O7 V2'
_chemical_name_systematic
;
Barium calcium manganese divanadate (1/0.6/0.4/1)
;
_space_group_IT_number 62
_symmetry_cell_setting orthorhombic
_symmetry_Int_Tables_number 62
_symmetry_space_group_name_Hall '-P 2ac 2n'
_symmetry_space_group_name_H-M 'P n m a'
_cell_angle_alpha 90
_cell_angle_beta 90
_cell_angle_gamma 90
_cell_formula_units_Z 4
_cell_length_a 15.429(2)
_cell_length_b 5.7005(12)
_cell_length_c 7.364(2)
_cell_volume 647.7
_refine_ls_R_factor_all 0.0857
_cod_original_formula_sum 'Ba Ca.6 Mn.4 O7 V2'
_cod_database_code 2002141

loop_
_symmetry_equiv_pos_as_xyz
x,y,z
1/2+x,1/2-y,1/2-z
-x,1/2+y,-z
1/2-x,-y,1/2+z
-x,-y,-z
1/2-x,1/2+y,1/2+z
x,1/2-y,z
1/2+x,y,1/2-z

loop_
_atom_site_aniso_label
_atom_site_aniso_U_11
_atom_site_aniso_U_12
_atom_site_aniso_U_13
_atom_site_aniso_U_22
_atom_site_aniso_U_23
_atom_site_aniso_U_33
Ba1 0.0110(2) 0. 0.0016(2) 0.0263(2) 0. 0.0146(2)
Ca1 0.0129(5) 0. -0.0056(5) 0.0147(6) 0. 0.0278(7)
Mn1 0.0129(5) 0. -0.0056(5) 0.0147(6) 0. 0.0278(7)
V1 0.0127(4) 0. -0.0029(4) 0.0154(5) 0. 0.0107(5)
V2 0.0099(4) 0. -0.0019(4) 0.0230(6) 0. 0.0153(5)
O1 0.017(2) 0. .000(2) 0.019(3) 0. 0.020(2)
O2 0.026(3) 0. -0.010(2) 0.048(4) 0. 0.015(2)
O3 0.019(3) 0. 0.019(3) 0.072(6) 0. 0.049(5)
O4 0.023(2) 0.004(2) -0.0050(15) 0.025(2) 0.004(2) 0.028(2)
O5 0.020(2) 0.0033(15) -0.0013(13) 0.024(2) -0.0037(15) 0.020(2)

loop_
_atom_site_label
_atom_site_type_symbol
_atom_site_symmetry_multiplicity
_atom_site_Wyckoff_symbol
_atom_site_fract_x
_atom_site_fract_y
_atom_site_fract_z
_atom_site_occupancy
_atom_site_attached_hydrogens
_atom_site_calc_flag
Ba1 Ba2+ 4 c 0.28786(3) 0.25 0.13925(6) 1. 0 d
Ca1 Ca2+ 4 c 0.55155(8) 0.25 0.1196(2) 0.6 0 d
Mn1 Mn2+ 4 c 0.55155(8) 0.25 0.1196(2) 0.4 0 d
V1 V5+ 4 c 0.35890(7) 0.25 0.66222(15) 1. 0 d
V2 V5+ 4 c 0.05996(8) 0.25 0.8021(2) 1. 0 d
O1 O2- 4 c 0.4656(3) 0.25 0.5570(7) 1. 0 d
O2 O2- 4 c 0.2769(4) 0.25 0.5182(7) 1. 0 d
O3 O2- 4 c 0.6512(4) 0.25 0.5872(11) 1. 0 d
O4 O2- 8 d 0.5576(2) 0.0169(7) 0.8416(5) 1. 0 d
O5 O2- 8 d 0.3492(2) 0.4860(7) 0.7963(6) 1. 0 d

loop_
_atom_type_symbol
_atom_type_oxidation_number
Ba2+ 2.000
Ca2+ 2.000
Mn2+ 2.000
V5+ 5.000
O2- -2.000
